data_4519217
loop_
_publ_author_name
'Liu, Wansheng'
'Yang, Yi'
'Yang, Xiaojie'
'Peng, Yun-Lei'
'Cheng, Peng'
'Zhang, Zhenjie'
'Chen, Yao'

_publ_section_title
;
 Template-Directed Fabrication of Highly Efficient Metal-Organic Framework
 Photocatalysts.
;
_journal_issue 49
_journal_name_full 'ACS applied materials &amp; interfaces'
_journal_page_first 58619
_journal_page_last 58629
_journal_paper_doi 10.1021/acsami.1c17925
_journal_volume 13
_journal_year 2021
_chemical_formula_moiety 'C24 H12 Cl0.5 Mn1.5 N3 O6'
_chemical_formula_sum 'C24 H12 Cl0.5 Mn1.5 N3 O6'
_chemical_formula_weight 538.50
_chemical_name_systematic Mn-TATB(Ru(bpy)3
_space_group_crystal_system tetragonal
_space_group_IT_number 95
_space_group_name_Hall 'P 4cw 2c'
_space_group_name_H-M_alt 'P 43 2 2'
_atom_sites_solution_hydrogens geom
_audit_creation_date 2021-08-30
_audit_creation_method
;
Olex2 1.3
(compiled 2020.11.12 svn.r5f609507 for OlexSys, GUI svn.r6272)
;
_cell_angle_alpha 90
_cell_angle_beta 90
_cell_angle_gamma 90
_cell_formula_units_Z 8
_cell_length_a 17.976(3)
_cell_length_b 17.976(3)
_cell_length_c 26.415(3)
_cell_measurement_reflns_used 613
_cell_measurement_temperature 120
_cell_measurement_theta_max 14.0600
_cell_measurement_theta_min 3.4240
_cell_volume 8536(2)
_computing_molecular_graphics 'Olex2 1.3 (Dolomanov et al., 2009)'
_computing_publication_material 'Olex2 1.3 (Dolomanov et al., 2009)'
_computing_structure_refinement 'SHELXL 2018/3 (Sheldrick, 2015)'
_computing_structure_solution 'SHELXT 2018/2 (Sheldrick, 2018)'
_diffrn_ambient_temperature 120
_diffrn_detector 'CCD area detector'
_diffrn_detector_area_resol_mean 5.6
_diffrn_detector_type 'Bruker SMART CCD 6000 area detector'
_diffrn_measured_fraction_theta_full 0.965
_diffrn_measured_fraction_theta_max 0.965
_diffrn_measurement_device 'three-circle diffractometer'
_diffrn_measurement_device_type 'Bruker SMART CCD 6000'
_diffrn_measurement_method '\w scans'
_diffrn_radiation_monochromator graphite
_diffrn_radiation_probe x-ray
_diffrn_radiation_type MoK\a
_diffrn_radiation_wavelength 0.71073
_diffrn_reflns_av_R_equivalents 0.2083
_diffrn_reflns_av_unetI/netI 0.5065
_diffrn_reflns_Laue_measured_fraction_full 0.965
_diffrn_reflns_Laue_measured_fraction_max 0.965
_diffrn_reflns_limit_h_max 15
_diffrn_reflns_limit_h_min -20
_diffrn_reflns_limit_k_max 15
_diffrn_reflns_limit_k_min -18
_diffrn_reflns_limit_l_max 18
_diffrn_reflns_limit_l_min -30
_diffrn_reflns_number 11698
_diffrn_reflns_point_group_measured_fraction_full 0.939
_diffrn_reflns_point_group_measured_fraction_max 0.939
_diffrn_reflns_theta_full 24.400
_diffrn_reflns_theta_max 24.400
_diffrn_reflns_theta_min 2.966
_diffrn_source 'sealed X-ray tube'
_diffrn_source_target Mo
_exptl_absorpt_coefficient_mu 0.507
_exptl_crystal_colour 'metallic light red'
_exptl_crystal_colour_lustre metallic
_exptl_crystal_colour_modifier light
_exptl_crystal_colour_primary red
_exptl_crystal_density_diffrn 0.838
_exptl_crystal_description prism
_exptl_crystal_F_000 2168
_exptl_crystal_size_max 0.2
_exptl_crystal_size_mid 0.2
_exptl_crystal_size_min 0.2
_refine_diff_density_max 0.264
_refine_diff_density_min -0.266
_refine_diff_density_rms 0.043
_refine_ls_abs_structure_details
;
 Flack x determined using 311 quotients [(I+)-(I-)]/[(I+)+(I-)]
 (Parsons, Flack and Wagner, Acta Cryst. B69 (2013) 249-259).
;
_refine_ls_abs_structure_Flack 0.02(7)
_refine_ls_extinction_method none
_refine_ls_goodness_of_fit_ref 0.817
_refine_ls_hydrogen_treatment constr
_refine_ls_matrix_type full
_refine_ls_number_parameters 317
_refine_ls_number_reflns 6603
_refine_ls_number_restraints 276
_refine_ls_restrained_S_all 0.812
_refine_ls_R_factor_all 0.2728
_refine_ls_R_factor_gt 0.0959
_refine_ls_shift/su_max 0.000
_refine_ls_shift/su_mean 0.000
_refine_ls_structure_factor_coef Fsqd
_refine_ls_weighting_details 'w=1/[\s^2^(Fo^2^)] where P=(Fo^2^+2Fc^2^)/3'
_refine_ls_weighting_scheme calc
_refine_ls_wR_factor_gt 0.1251
_refine_ls_wR_factor_ref 0.1890
_reflns_Friedel_coverage 0.704
_reflns_Friedel_fraction_full 0.905
_reflns_Friedel_fraction_max 0.905
_reflns_number_gt 1763
_reflns_number_total 6603
_reflns_threshold_expression 'I > 2\s(I)'
_cod_data_source_file am1c17925_si_004.cif
_cod_data_source_block NKMOF-9-Mn
_cod_original_cell_volume 8536(3)
_cod_original_formula_sum 'C24 H12 Cl0.50 Mn1.50 N3 O6'
_cod_database_code 4519217
_shelx_shelxl_version_number 2018/3
_shelx_space_group_comment
;
The symmetry employed for this shelxl refinement is uniquely defined
by the following loop, which should always be used as a source of
symmetry information in preference to the above space-group names.
They are only intended as comments.
;
_shelx_estimated_absorpt_t_max 0.905
_shelx_estimated_absorpt_t_min 0.905
_olex2_refinement_description
;
1. Restrained distances
 C19-C24 \\sim C23-C24 \\sim C23-C22 \\sim C22-C21 \\sim C20-C21 \\sim C20-C19
 with sigma of 0.01
 C14-C13 \\sim C15-C14 \\sim C15-C16 \\sim C11-C16 \\sim C12-C11 \\sim C12-C13
 with sigma of 0.01
 C14-C17 \\sim C25-C21 \\sim C1-C2
 with sigma of 0.001
 C4-C5 \\sim C4-C3 \\sim C3-C2 \\sim C7-C2 \\sim C7-C6 \\sim C5-C6
 with sigma of 0.01
 N3-C9 \\sim N2-C9 \\sim N2-C8 \\sim N1-C8 \\sim N1-C10 \\sim N3-C10
 with sigma of 0.01
 N2-C9 \\sim N3-C9 \\sim N3-C10 \\sim N1-C10 \\sim N1-C8 \\sim N2-C8
 with sigma of 0.01
 O4-C17 \\sim O3-C17
 with sigma of 0.001
 O2-C1 \\sim O1-C1
 with sigma of 0.001
 O5-C25 \\sim O6-C25
 with sigma of 0.001
2. Restrained planarity
 C14, C15, C16, C11, C12, C13
 with sigma of 0.01
 C5, C4, C6, C7, C2, C3
 with sigma of 0.01
 C24, C23, C22, C21, C20, C19
 with sigma of 0.01
 N2, C9, N3, C10, N1, C8
 with sigma of 0.01
3. Uiso/Uaniso restraints and constraints
Uanis(C14) \\sim Ueq: with sigma of 0.001 and sigma for terminal atoms of 0.002
Uanis(C2) \\sim Ueq: with sigma of 0.001 and sigma for terminal atoms of 0.002
Uanis(C9) \\sim Ueq: with sigma of 0.001 and sigma for terminal atoms of 0.002
Uanis(C1) \\sim Ueq, Uanis(C25) \\sim Ueq, Uanis(C17) \\sim Ueq: with sigma of
0.001 and sigma for terminal atoms of 0.002
Uanis(C25) \\sim Ueq: with sigma of 0.001 and sigma for terminal atoms of 0.002
Uanis(C24) \\sim Ueq, Uanis(O1) \\sim Ueq: with sigma of 0.01 and sigma for
terminal atoms of 0.02
Uanis(C15) \\sim Ueq: with sigma of 0.001 and sigma for terminal atoms of 0.002
4. Rigid body (RIGU) restrains
 C13, C14, C16, C11, C12, C15
 with sigma for 1-2 distances of 0.001 and sigma for 1-3 distances of 0.001
 C20, C21, C22, C24, C19, C23
 with sigma for 1-2 distances of 0.001 and sigma for 1-3 distances of 0.001
 C2, C6, C5, C3, C4, C7
 with sigma for 1-2 distances of 0.001 and sigma for 1-3 distances of 0.001
 N2, N3, N1, C9, C10, C8
 with sigma for 1-2 distances of 0.001 and sigma for 1-3 distances of 0.001
5.a Aromatic/amide H refined with riding coordinates:
 C20(H20), C6(H6), C22(H22), C19(H19), C3(H3), C13(H13), C16(H16), C23(H23),
 C4(H4), C7(H7), C12(H12), C15(H15)
;
_platon_squeeze_void_probe_radius 1.20

loop_
_space_group_symop_operation_xyz
'x, y, z'
'-x, -y, z+1/2'
'-y, x, z+3/4'
'y, -x, z+1/4'
'-x, y, -z'
'x, -y, -z+1/2'
'y, x, -z+1/4'
'-y, -x, -z+3/4'

loop_
_atom_site_label
_atom_site_type_symbol
_atom_site_fract_x
_atom_site_fract_y
_atom_site_fract_z
_atom_site_U_iso_or_equiv
_atom_site_adp_type
_atom_site_occupancy
_atom_site_site_symmetry_order
_atom_site_calc_flag
_atom_site_refinement_flags_posn
_atom_site_refinement_flags_adp
_atom_site_refinement_flags_occupancy
_atom_site_disorder_assembly
_atom_site_disorder_group
Mn2 Mn 1.000000 0.7492(2) 0.500000 0.0513(9) Uani 1 2 d S T P . .
Mn1 Mn 1.24813(17) 0.16675(14) 0.17663(9) 0.0861(10) Uani 1 1 d . . . . .
O2 O 1.1900(7) 0.2032(7) 0.2391(4) 0.113(5) Uani 1 1 d D . . . .
O1 O 1.1654(6) 0.0813(8) 0.2495(4) 0.117(4) Uani 1 1 d D U . . .
C20 C 0.7827(9) 0.0965(9) 0.5946(5) 0.102(6) Uani 1 1 d D . . . .
H20 H 0.747325 0.107422 0.620251 0.123 Uiso 1 1 calc R U . . .
O4 O 0.8425(7) 0.6398(6) 0.5601(5) 0.137(6) Uani 1 1 d D . . . .
C2 C 1.1102(7) 0.1654(8) 0.3043(5) 0.071(4) Uani 1 1 d D U . . .
O3 O 0.9181(7) 0.6701(7) 0.4900(4) 0.121(5) Uani 1 1 d D . . . .
C6 C 1.0209(7) 0.1334(8) 0.3704(5) 0.081(5) Uani 1 1 d D . . . .
H6 H 0.993908 0.095213 0.387148 0.097 Uiso 1 1 calc R U . . .
O6 O 0.7918(6) -0.0909(9) 0.6216(3) 0.128(5) Uani 1 1 d D . . . .
C21 C 0.8048(9) 0.0206(10) 0.5933(5) 0.126(7) Uani 1 1 d D . . . .
C25 C 0.7671(11) -0.0319(8) 0.6328(6) 0.105(8) Uani 1 1 d D U . . .
N2 N 0.9549(9) 0.2963(9) 0.4383(6) 0.176(9) Uani 1 1 d D . . . .
C5 C 1.0106(8) 0.2064(8) 0.3861(5) 0.103(6) Uani 1 1 d D . . . .
C1 C 1.1587(12) 0.1484(6) 0.2566(7) 0.115(9) Uani 1 1 d D U . . .
O5 O 0.7458(7) -0.0042(10) 0.6710(3) 0.184(7) Uani 1 1 d D . . . .
C22 C 0.8580(9) 0.0046(11) 0.5552(5) 0.139(8) Uani 1 1 d D . . . .
H22 H 0.876471 -0.044634 0.551445 0.167 Uiso 1 1 calc R U . . .
C24 C 0.8565(9) 0.1365(11) 0.5280(6) 0.129(6) Uani 1 1 d D U . . .
C17 C 0.8869(10) 0.6241(10) 0.5221(5) 0.122(8) Uani 1 1 d D U . . .
C19 C 0.8033(9) 0.1594(11) 0.5648(5) 0.129(7) Uani 1 1 d D . . . .
H19 H 0.784551 0.208491 0.568793 0.154 Uiso 1 1 calc R U . . .
C3 C 1.1000(7) 0.2382(9) 0.3202(5) 0.103(5) Uani 1 1 d D . . . .
H3 H 1.127162 0.276310 0.303458 0.124 Uiso 1 1 calc R U . . .
C13 C 0.9224(8) 0.5207(11) 0.4643(7) 0.155(8) Uani 1 1 d D . . . .
H13 H 0.942734 0.556994 0.442146 0.185 Uiso 1 1 calc R U . . .
N3 N 0.8773(7) 0.2615(9) 0.5065(5) 0.152(7) Uani 1 1 d D . . . .
N1 N 0.9351(8) 0.1661(9) 0.4536(4) 0.129(6) Uani 1 1 d D . . . .
C14 C 0.8820(8) 0.5399(10) 0.5081(6) 0.128(5) Uani 1 1 d D U . . .
C16 C 0.8597(9) 0.4137(11) 0.5313(7) 0.177(10) Uani 1 1 d D . . . .
H16 H 0.839118 0.377199 0.553148 0.212 Uiso 1 1 calc R U . . .
C23 C 0.8839(10) 0.0621(10) 0.5225(7) 0.163(9) Uani 1 1 d D . . . .
H23 H 0.919471 0.051060 0.497034 0.196 Uiso 1 1 calc R U . . .
C11 C 0.8996(10) 0.3909(12) 0.4883(6) 0.161(9) Uani 1 1 d D . . . .
C9 C 0.9109(8) 0.3117(12) 0.4775(5) 0.123(6) Uani 1 1 d D U . . .
C4 C 1.0521(7) 0.2590(9) 0.3595(4) 0.109(6) Uani 1 1 d D . . . .
H4 H 1.047806 0.310037 0.368282 0.131 Uiso 1 1 calc R U . . .
C7 C 1.0689(6) 0.1133(9) 0.3310(4) 0.072(4) Uani 1 1 d D . . . .
H7 H 1.073377 0.062217 0.322280 0.086 Uiso 1 1 calc R U . . .
C10 C 0.8932(9) 0.1929(11) 0.4908(6) 0.166(9) Uani 1 1 d D . . . .
C12 C 0.9303(9) 0.4446(10) 0.4558(7) 0.152(9) Uani 1 1 d D . . . .
H12 H 0.957432 0.428388 0.427015 0.183 Uiso 1 1 calc R U . . .
C8 C 0.9638(10) 0.2239(9) 0.4291(7) 0.154(9) Uani 1 1 d D . . . .
C15 C 0.8496(8) 0.4898(11) 0.5426(7) 0.130(5) Uani 1 1 d D U . . .
H15 H 0.822797 0.506092 0.571522 0.156 Uiso 1 1 calc R U . . .
Cl1 Cl 1.2743(3) 0.2743(3) 0.125000 0.132(3) Uani 1 2 d S T P . .

loop_
_atom_site_aniso_label
_atom_site_aniso_U_11
_atom_site_aniso_U_22
_atom_site_aniso_U_33
_atom_site_aniso_U_23
_atom_site_aniso_U_13
_atom_site_aniso_U_12
Mn2 0.066(2) 0.053(2) 0.0344(14) 0.000 -0.0077(16) 0.000
Mn1 0.094(2) 0.081(2) 0.0830(16) 0.0295(16) 0.013(2) 0.000(2)
O2 0.105(11) 0.171(14) 0.063(7) -0.036(8) -0.019(7) 0.078(10)
O1 0.090(8) 0.150(10) 0.110(7) -0.046(8) -0.051(7) 0.027(8)
C20 0.116(14) 0.143(12) 0.049(9) -0.033(9) -0.025(8) -0.024(12)
O4 0.089(11) 0.088(11) 0.235(15) -0.048(10) 0.066(11) -0.017(8)
C2 0.071(4) 0.071(4) 0.071(4) 0.0000(14) -0.0007(14) 0.0004(14)
O3 0.093(10) 0.121(11) 0.149(11) 0.044(10) -0.055(9) -0.027(9)
C6 0.101(12) 0.059(7) 0.082(10) 0.008(8) 0.017(7) 0.008(9)
O6 0.088(10) 0.255(17) 0.041(6) 0.012(9) -0.009(6) 0.002(12)
C21 0.174(18) 0.142(12) 0.062(10) -0.031(10) 0.003(9) -0.017(12)
C25 0.105(8) 0.105(8) 0.105(8) -0.0003(14) -0.0001(14) -0.0002(14)
N2 0.26(2) 0.086(9) 0.179(12) 0.014(10) 0.094(14) 0.005(12)
C5 0.191(17) 0.060(8) 0.058(9) 0.015(7) 0.029(9) 0.016(10)
C1 0.115(9) 0.115(9) 0.115(9) 0.0001(14) -0.0002(14) -0.0002(14)
O5 0.073(9) 0.43(2) 0.045(6) -0.034(10) -0.004(8) 0.010(14)
C22 0.21(2) 0.112(11) 0.093(14) -0.044(10) 0.038(11) -0.039(12)
C24 0.157(12) 0.116(10) 0.114(10) -0.033(8) 0.026(8) -0.038(9)
C17 0.122(8) 0.122(8) 0.122(8) 0.0000(14) -0.0003(14) 0.0001(14)
C19 0.161(17) 0.141(12) 0.083(12) -0.028(10) 0.009(10) -0.020(11)
C3 0.167(15) 0.066(5) 0.076(9) 0.014(6) 0.025(9) 0.013(7)
C13 0.190(19) 0.104(10) 0.170(11) -0.047(10) 0.051(12) -0.083(12)
N3 0.233(17) 0.110(8) 0.114(9) -0.040(7) 0.053(9) -0.029(10)
N1 0.259(19) 0.082(9) 0.047(8) -0.028(7) 0.010(8) -0.025(10)
C14 0.129(5) 0.128(5) 0.128(5) -0.0003(14) 0.0004(14) 0.0001(14)
C16 0.28(3) 0.129(6) 0.123(15) 0.008(9) 0.063(15) 0.004(11)
C23 0.25(2) 0.112(11) 0.132(16) -0.034(10) 0.069(14) -0.031(13)
C11 0.24(2) 0.111(10) 0.133(16) -0.035(10) 0.061(13) -0.082(13)
C9 0.123(6) 0.122(6) 0.123(6) -0.0001(14) 0.0005(14) 0.0001(14)
C4 0.193(16) 0.055(8) 0.079(10) 0.017(8) 0.037(8) 0.016(9)
C7 0.073(10) 0.073(6) 0.071(8) 0.006(6) -0.001(7) 0.007(6)
C10 0.29(2) 0.114(7) 0.091(13) -0.044(10) 0.045(13) -0.022(12)
C12 0.21(2) 0.102(11) 0.142(15) -0.029(10) 0.050(13) -0.073(13)
C8 0.22(2) 0.088(9) 0.153(16) 0.015(9) 0.040(14) 0.012(12)
C15 0.130(5) 0.130(5) 0.130(5) -0.0003(14) 0.0007(14) 0.0000(14)
Cl1 0.137(5) 0.137(5) 0.122(5) 0.072(4) -0.072(4) -0.054(6)

loop_
_atom_type_symbol
_atom_type_description
_atom_type_scat_dispersion_real
_atom_type_scat_dispersion_imag
_atom_type_scat_source
C C 0.0033 0.0016 'International Tables Vol C Tables 4.2.6.8 and 6.1.1.4'
H H 0.0000 0.0000 'International Tables Vol C Tables 4.2.6.8 and 6.1.1.4'
Cl Cl 0.1484 0.1585 'International Tables Vol C Tables 4.2.6.8 and 6.1.1.4'
Mn Mn 0.3368 0.7283 'International Tables Vol C Tables 4.2.6.8 and 6.1.1.4'
N N 0.0061 0.0033 'International Tables Vol C Tables 4.2.6.8 and 6.1.1.4'
O O 0.0106 0.0060 'International Tables Vol C Tables 4.2.6.8 and 6.1.1.4'

loop_
_geom_angle_atom_site_label_1
_geom_angle_atom_site_label_2
_geom_angle_atom_site_label_3
_geom_angle
_geom_angle_site_symmetry_1
_geom_angle_site_symmetry_3
_geom_angle_publ_flag
O1 Mn2 O1 87.3(7) 4_675 8_675 ?
O3 Mn2 O1 171.9(4) . 4_675 ?
O3 Mn2 O1 90.4(4) . 8_675 ?
O3 Mn2 O1 171.9(4) 5_756 8_675 ?
O3 Mn2 O1 90.4(4) 5_756 4_675 ?
O3 Mn2 O3 92.9(7) . 5_756 ?
O3 Mn2 O5 83.0(5) . 3_654 ?
O3 Mn2 O5 83.0(5) 5_756 7_656 ?
O3 Mn2 O5 94.7(5) . 7_656 ?
O3 Mn2 O5 94.7(5) 5_756 3_654 ?
O5 Mn2 O1 89.4(5) 7_656 8_675 ?
O5 Mn2 O1 93.0(5) 3_654 8_675 ?
O5 Mn2 O1 89.4(5) 3_654 4_675 ?
O5 Mn2 O1 93.0(5) 7_656 4_675 ?
O5 Mn2 O5 176.7(7) 3_654 7_656 ?
O2 Mn1 O6 125.6(5) . 2_754 ?
O2 Mn1 Cl1 107.3(4) . . ?
O4 Mn1 O2 112.8(6) 8_765 . ?
O4 Mn1 O6 113.5(5) 8_765 2_754 ?
O4 Mn1 Cl1 88.3(4) 8_765 . ?
O6 Mn1 Cl1 101.2(4) 2_754 . ?
C1 O2 Mn1 106.2(11) . . ?
C1 O1 Mn2 138.5(15) . 3_744 ?
C21 C20 H20 113.8 . . ?
C21 C20 C19 132.5(18) . . ?
C19 C20 H20 113.8 . . ?
C17 O4 Mn1 113.0(11) . 8_675 ?
C3 C2 C1 120.3(12) . . ?
C3 C2 C7 114.3(14) . . ?
C7 C2 C1 125.2(13) . . ?
C17 O3 Mn2 131.0(12) . . ?
C5 C6 H6 118.4 . . ?
C5 C6 C7 123.3(16) . . ?
C7 C6 H6 118.4 . . ?
C25 O6 Mn1 106.0(11) . 2_755 ?
C20 C21 C25 116.3(14) . . ?
C22 C21 C20 113.6(17) . . ?
C22 C21 C25 130.1(16) . . ?
O6 C25 C21 102.2(14) . . ?
O6 C25 O5 135(2) . . ?
O5 C25 C21 117.0(14) . . ?
C8 N2 C9 115(2) . . ?
C6 C5 C4 114.8(15) . . ?
C6 C5 C8 121.2(14) . . ?
C4 C5 C8 123.9(13) . . ?
O2 C1 O1 133.5(19) . . ?
O2 C1 C2 113.7(12) . . ?
O1 C1 C2 111.8(13) . . ?
C25 O5 Mn2 148.6(15) . 4_565 ?
C21 C22 H22 119.9 . . ?
C21 C22 C23 120.2(19) . . ?
C23 C22 H22 119.9 . . ?
C19 C24 C23 125(2) . . ?
C19 C24 C10 121.7(16) . . ?
C23 C24 C10 113.5(15) . . ?
O4 C17 C14 110.9(13) . . ?
O3 C17 O4 128.3(18) . . ?
O3 C17 C14 118.7(14) . . ?
C20 C19 H19 125.7 . . ?
C24 C19 C20 108.7(18) . . ?
C24 C19 H19 125.7 . . ?
C2 C3 H3 118.0 . . ?
C2 C3 C4 123.9(15) . . ?
C4 C3 H3 118.0 . . ?
C14 C13 H13 122.4 . . ?
C12 C13 H13 122.4 . . ?
C12 C13 C14 115(2) . . ?
C9 N3 C10 110.7(18) . . ?
C10 N1 C8 107.3(18) . . ?
C13 C14 C17 113.8(15) . . ?
C15 C14 C17 119.3(16) . . ?
C15 C14 C13 126.1(19) . . ?
C11 C16 H16 119.4 . . ?
C11 C16 C15 121(2) . . ?
C15 C16 H16 119.4 . . ?
C22 C23 C24 120(2) . . ?
C22 C23 H23 119.9 . . ?
C24 C23 H23 119.9 . . ?
C16 C11 C9 120.7(18) . . ?
C12 C11 C16 120(2) . . ?
C12 C11 C9 119.7(17) . . ?
N2 C9 C11 115.8(17) . . ?
N3 C9 N2 125(2) . . ?
N3 C9 C11 119.0(17) . . ?
C5 C4 C3 121.5(15) . . ?
C5 C4 H4 119.3 . . ?
C3 C4 H4 119.3 . . ?
C2 C7 C6 122.3(15) . . ?
C2 C7 H7 118.9 . . ?
C6 C7 H7 118.9 . . ?
N3 C10 C24 108.5(14) . . ?
N1 C10 C24 118.0(16) . . ?
N1 C10 N3 133(2) . . ?
C13 C12 C11 122(2) . . ?
C13 C12 H12 118.8 . . ?
C11 C12 H12 118.8 . . ?
N2 C8 C5 115.2(16) . . ?
N1 C8 N2 129(2) . . ?
N1 C8 C5 115.9(16) . . ?
C14 C15 C16 115.4(19) . . ?
C14 C15 H15 122.3 . . ?
C16 C15 H15 122.3 . . ?
Mn1 Cl1 Mn1 90.4(3) 7_645 . ?

loop_
_geom_bond_atom_site_label_1
_geom_bond_atom_site_label_2
_geom_bond_distance
_geom_bond_site_symmetry_2
_geom_bond_publ_flag
Mn2 O1 2.119(12) 8_675 ?
Mn2 O1 2.119(13) 4_675 ?
Mn2 O3 2.065(12) 5_756 ?
Mn2 O3 2.065(12) . ?
Mn2 O5 2.090(9) 3_654 ?
Mn2 O5 2.090(9) 7_656 ?
Mn1 O2 2.060(10) . ?
Mn1 O4 2.051(11) 8_765 ?
Mn1 O6 2.119(12) 2_754 ?
Mn1 Cl1 2.413(5) . ?
O2 C1 1.225(10) . ?
O1 C1 1.226(10) . ?
C20 H20 0.9500 . ?
C20 C21 1.421(10) . ?
C20 C19 1.427(10) . ?
O4 C17 1.312(10) . ?
C2 C1 1.562(13) . ?
C2 C3 1.388(10) . ?
C2 C7 1.389(10) . ?
O3 C17 1.312(10) . ?
C6 H6 0.9500 . ?
C6 C5 1.388(10) . ?
C6 C7 1.398(10) . ?
O6 C25 1.187(10) . ?
C21 C25 1.561(13) . ?
C21 C22 1.419(10) . ?
C25 O5 1.187(10) . ?
N2 C9 1.332(10) . ?
N2 C8 1.332(10) . ?
C5 C4 1.394(10) . ?
C5 C8 1.45(2) . ?
C22 H22 0.9500 . ?
C22 C23 1.425(10) . ?
C24 C19 1.425(10) . ?
C24 C23 1.432(10) . ?
C24 C10 1.56(2) . ?
C17 C14 1.562(13) . ?
C19 H19 0.9500 . ?
C3 H3 0.9500 . ?
C3 C4 1.399(10) . ?
C13 H13 0.9500 . ?
C13 C14 1.408(11) . ?
C13 C12 1.394(11) . ?
N3 C9 1.329(10) . ?
N3 C10 1.331(10) . ?
N1 C10 1.328(10) . ?
N1 C8 1.328(10) . ?
C14 C15 1.407(11) . ?
C16 H16 0.9500 . ?
C16 C11 1.404(11) . ?
C16 C15 1.412(11) . ?
C23 H23 0.9500 . ?
C11 C9 1.47(2) . ?
C11 C12 1.402(11) . ?
C4 H4 0.9500 . ?
C7 H7 0.9500 . ?
C12 H12 0.9500 . ?
C15 H15 0.9500 . ?

loop_
_geom_torsion_atom_site_label_1
_geom_torsion_atom_site_label_2
_geom_torsion_atom_site_label_3
_geom_torsion_atom_site_label_4
_geom_torsion
_geom_torsion_site_symmetry_1
_geom_torsion_site_symmetry_2
_geom_torsion_site_symmetry_3
_geom_torsion_site_symmetry_4
_geom_torsion_publ_flag
Mn2 O1 C1 O2 53(4) 3_744 . . . ?
Mn2 O1 C1 C2 -114.6(16) 3_744 . . . ?
Mn2 O3 C17 O4 68(3) . . . . ?
Mn2 O3 C17 C14 -129.7(14) . . . . ?
Mn1 O2 C1 O1 13(4) . . . . ?
Mn1 O2 C1 C2 -179.0(12) . . . . ?
Mn1 O4 C17 O3 -8(3) 8_675 . . . ?
Mn1 O4 C17 C14 -170.8(10) 8_675 . . . ?
Mn1 O6 C25 C21 175.3(8) 2_755 . . . ?
Mn1 O6 C25 O5 25(3) 2_755 . . . ?
C20 C21 C25 O6 176.1(13) . . . . ?
C20 C21 C25 O5 -27(2) . . . . ?
C20 C21 C22 C23 -0.3(7) . . . . ?
O4 C17 C14 C13 173.7(13) . . . . ?
O4 C17 C14 C15 -16(2) . . . . ?
C2 C3 C4 C5 0.3(8) . . . . ?
O3 C17 C14 C13 9(2) . . . . ?
O3 C17 C14 C15 179.1(14) . . . . ?
C6 C5 C4 C3 -0.1(4) . . . . ?
C6 C5 C8 N2 -175.9(8) . . . . ?
C6 C5 C8 N1 3.4(13) . . . . ?
O6 C25 O5 Mn2 26(5) . . . 4_565 ?
C21 C20 C19 C24 -0.4(11) . . . . ?
C21 C25 O5 Mn2 -122(2) . . . 4_565 ?
C21 C22 C23 C24 0.1(4) . . . . ?
C25 C21 C22 C23 178.9(15) . . . . ?
C5 C6 C7 C2 -0.2(8) . . . . ?
C1 C2 C3 C4 173.9(13) . . . . ?
C1 C2 C7 C6 -173.6(14) . . . . ?
C22 C21 C25 O6 -3(2) . . . . ?
C22 C21 C25 O5 154.0(14) . . . . ?
C17 C14 C15 C16 -168.8(14) . . . . ?
C19 C20 C21 C25 -178.9(13) . . . . ?
C19 C20 C21 C22 0.5(12) . . . . ?
C19 C24 C23 C22 0.0(4) . . . . ?
C19 C24 C10 N3 11.7(14) . . . . ?
C19 C24 C10 N1 -171.7(9) . . . . ?
C3 C2 C1 O2 6(3) . . . . ?
C3 C2 C1 O1 176.2(14) . . . . ?
C3 C2 C7 C6 0.4(10) . . . . ?
C13 C14 C15 C16 0.2(4) . . . . ?
C14 C13 C12 C11 0.6(10) . . . . ?
C16 C11 C9 N2 -174.4(8) . . . . ?
C16 C11 C9 N3 6.0(15) . . . . ?
C16 C11 C12 C13 -0.5(11) . . . . ?
C23 C24 C19 C20 0.1(7) . . . . ?
C23 C24 C10 N3 -165.8(8) . . . . ?
C23 C24 C10 N1 10.7(13) . . . . ?
C11 C16 C15 C14 0.0(4) . . . . ?
C9 N2 C8 C5 179.2(10) . . . . ?
C9 N2 C8 N1 0.0(11) . . . . ?
C9 N3 C10 C24 176.5(11) . . . . ?
C9 N3 C10 N1 0.7(12) . . . . ?
C9 C11 C12 C13 -179.1(14) . . . . ?
C4 C5 C8 N2 8.3(14) . . . . ?
C4 C5 C8 N1 -172.4(9) . . . . ?
C7 C2 C1 O2 179.5(14) . . . . ?
C7 C2 C1 O1 -10(3) . . . . ?
C7 C2 C3 C4 -0.4(10) . . . . ?
C7 C6 C5 C4 0.0(4) . . . . ?
C7 C6 C5 C8 -176.1(11) . . . . ?
C10 C24 C19 C20 -177.2(12) . . . . ?
C10 C24 C23 C22 177.5(11) . . . . ?
C10 N3 C9 N2 -0.2(4) . . . . ?
C10 N3 C9 C11 179.3(14) . . . . ?
C10 N1 C8 N2 0.3(13) . . . . ?
C10 N1 C8 C5 -178.9(11) . . . . ?
C12 C13 C14 C17 169.0(14) . . . . ?
C12 C13 C14 C15 -0.5(8) . . . . ?
C12 C11 C9 N2 4.2(15) . . . . ?
C12 C11 C9 N3 -175.3(9) . . . . ?
C8 N2 C9 N3 0.0(4) . . . . ?
C8 N2 C9 C11 -179.6(14) . . . . ?
C8 C5 C4 C3 176.0(11) . . . . ?
C8 N1 C10 C24 -176.2(12) . . . . ?
C8 N1 C10 N3 -0.7(14) . . . . ?
C15 C16 C11 C9 178.8(14) . . . . ?
C15 C16 C11 C12 0.1(8) . . . . ?

loop_
_platon_squeeze_void_nr
_platon_squeeze_void_average_x
_platon_squeeze_void_average_y
_platon_squeeze_void_average_z
_platon_squeeze_void_volume
_platon_squeeze_void_count_electrons
_platon_squeeze_void_content
1 -0.080 0.468 0.183 4805 1294 ' '
